data_4085303
loop_
_publ_author_name
'Garc\'ia-Valle, Francisco M.'
'Estivill, Robert'
'Gallegos, Carlos'
'Cuenca, Tom\'as'
'Mosquera, Marta E. G.'
'Tabernero, Vanessa'
'Cano, Jes\'us'

_publ_section_title
;
 Metal and Ligand-Substituent Effects in the Immortal Polymerization
 ofrac-Lactide with Li, Na, and K Phenoxo-imine Complexes
;
_journal_issue 2
_journal_name_full Organometallics
_journal_page_first 477
_journal_paper_doi 10.1021/om501000b
_journal_volume 34
_journal_year 2015
_chemical_formula_moiety 'C62 H92 Li2 N2 O4.2 C7 H8'
_chemical_formula_sum 'C76 H108 Li2 N2 O4'
_chemical_formula_weight 1127.52
_chemical_name_systematic
;
 ?
;
_space_group_IT_number 15
_symmetry_cell_setting monoclinic
_symmetry_space_group_name_Hall '-C 2yc'
_symmetry_space_group_name_H-M 'C 1 2/c 1'
_atom_sites_solution_hydrogens geom
_atom_sites_solution_primary direct
_atom_sites_solution_secondary difmap
_audit_creation_method SHELXL-97
_cell_angle_alpha 90.00
_cell_angle_beta 103.69(3)
_cell_angle_gamma 90.00
_cell_formula_units_Z 4
_cell_length_a 16.214(5)
_cell_length_b 23.255(5)
_cell_length_c 18.749(6)
_cell_measurement_reflns_used 23
_cell_measurement_temperature 200(2)
_cell_measurement_theta_max 19.02
_cell_measurement_theta_min 3.85
_cell_volume 6869(4)
_computing_cell_refinement 'Dirax/lsq (Duisenberg & Schreurs, 1989-2000)'
_computing_data_collection 'Collect (Bruker AXS BV, 1997-2004)'
_computing_data_reduction 'EvalCCD (Duisenberg & Schreurs 1990-2000)'
_computing_molecular_graphics 'Ortep-3 for Windows (Farrugia, 1997)'
_computing_publication_material 'WinGX publication routines (Farrugia, 1999)'
_computing_structure_refinement 'SHELXL-97 (Sheldrick, 2008)'
_diffrn_ambient_temperature 200(2)
_diffrn_detector 'CCD plate'
_diffrn_detector_area_resol_mean 9
_diffrn_measured_fraction_theta_full 0.992
_diffrn_measured_fraction_theta_max 0.992
_diffrn_measurement_device '95mm CCD camera on \k-goniostat'
_diffrn_measurement_device_type KappaCCD
_diffrn_measurement_method 'CCD rotation images, thick slices'
_diffrn_orient_matrix_type X=UH
_diffrn_orient_matrix_UB_11 0.01
_diffrn_orient_matrix_UB_12 0
_diffrn_orient_matrix_UB_13 0
_diffrn_orient_matrix_UB_21 0
_diffrn_orient_matrix_UB_22 0.01
_diffrn_orient_matrix_UB_23 0
_diffrn_orient_matrix_UB_31 0
_diffrn_orient_matrix_UB_32 0
_diffrn_orient_matrix_UB_33 0.01
_diffrn_radiation_monochromator graphite
_diffrn_radiation_probe x-ray
_diffrn_radiation_source 'fine-focus sealed tube'
_diffrn_radiation_type MoK\a
_diffrn_radiation_wavelength 0.71073
_diffrn_reflns_av_R_equivalents 0.0539
_diffrn_reflns_av_sigmaI/netI 0.0801
_diffrn_reflns_limit_h_max 21
_diffrn_reflns_limit_h_min -20
_diffrn_reflns_limit_k_max 30
_diffrn_reflns_limit_k_min -30
_diffrn_reflns_limit_l_max 24
_diffrn_reflns_limit_l_min -24
_diffrn_reflns_number 63485
_diffrn_reflns_theta_full 27.57
_diffrn_reflns_theta_max 27.57
_diffrn_reflns_theta_min 3.02
_diffrn_source 'Enraf Nonius FR590'
_exptl_absorpt_coefficient_mu 0.067
_exptl_absorpt_correction_T_max 0.973
_exptl_absorpt_correction_T_min 0.440
_exptl_absorpt_process_details
;
 R.H. Blessing, Acta Cryst. (1995), A51, 33-38
;
_exptl_crystal_colour yellow
_exptl_crystal_density_diffrn 1.090
_exptl_crystal_density_method 'not measured'
_exptl_crystal_description prism
_exptl_crystal_F_000 2464
_exptl_crystal_size_max 0.49
_exptl_crystal_size_mid 0.46
_exptl_crystal_size_min 0.42
_platon_squeeze_details
;
;
_refine_diff_density_max 0.860
_refine_diff_density_min -0.266
_refine_diff_density_rms 0.067
_refine_ls_extinction_method none
_refine_ls_goodness_of_fit_ref 0.990
_refine_ls_hydrogen_treatment mixed
_refine_ls_matrix_type full
_refine_ls_number_parameters 328
_refine_ls_number_reflns 7897
_refine_ls_number_restraints 0
_refine_ls_restrained_S_all 0.990
_refine_ls_R_factor_all 0.1134
_refine_ls_R_factor_gt 0.0763
_refine_ls_shift/su_max 0.002
_refine_ls_shift/su_mean 0.000
_refine_ls_structure_factor_coef Fsqd
_refine_ls_weighting_details 'calc w=1/[\s^2^(Fo^2^)+(0.1566P)^2^+0.0000P] where P=(Fo^2^+2Fc^2^)/3'
_refine_ls_weighting_scheme calc
_refine_ls_wR_factor_gt 0.2190
_refine_ls_wR_factor_ref 0.2442
_reflns_number_gt 4595
_reflns_number_total 7897
_reflns_threshold_expression >2\s(I)
_cod_data_source_file om501000b_si_002.cif
_cod_data_source_block 1f
_cod_depositor_comments
;
The following automatic conversions were performed:

'_symmetry_cell_setting' value 'Monoclinic' changed to 'monoclinic'
according to
/home/saulius/struct/COD-crude-data--automatic-downloads/rss-feeds/ACS/lib/dictionaries/cif_core.dic
dictionary named 'cif_core.dic' version 2.4.2 from 2011-04-26.

Automatic conversion script
Id: cif_fix_values 2935 2014-11-11 08:27:57Z andrius 

 Adding full bibliography for 4085301--4085306.cif.
;
_cod_original_cell_volume 6868(3)
_cod_original_sg_symbol_H-M C2/c
_cod_database_code 4085303

loop_
_symmetry_equiv_pos_as_xyz
'x, y, z'
'-x, y, -z+1/2'
'x+1/2, y+1/2, z'
'-x+1/2, y+1/2, -z+1/2'
'-x, -y, -z'
'x, -y, z-1/2'
'-x+1/2, -y+1/2, -z'
'x+1/2, -y+1/2, z-1/2'

loop_
_atom_site_label
_atom_site_type_symbol
_atom_site_fract_x
_atom_site_fract_y
_atom_site_fract_z
_atom_site_U_iso_or_equiv
_atom_site_adp_type
_atom_site_occupancy
_atom_site_symmetry_multiplicity
_atom_site_calc_flag
_atom_site_refinement_flags
Li1 Li 0.7371(2) 0.20430(14) 0.0269(2) 0.0393(8) Uani 1 1 d .
N1 N 0.76056(9) 0.12384(6) -0.01134(9) 0.0287(4) Uani 1 1 d .
O1 O 0.84097(7) 0.23617(5) 0.01423(8) 0.0292(3) Uani 1 1 d .
O2 O 0.74326(11) 0.20867(8) 0.13253(10) 0.0540(5) Uani 1 1 d .
C1 C 0.83887(11) 0.11208(8) -0.00875(12) 0.0306(4) Uani 1 1 d .
C2 C 0.91267(11) 0.14868(8) 0.00475(12) 0.0312(4) Uani 1 1 d .
C3 C 0.98922(12) 0.11996(8) 0.00559(15) 0.0417(5) Uani 1 1 d .
H3 H 0.9872 0.0798 -0.0041 0.050 Uiso 1 1 calc R
C4 C 1.06592(12) 0.14654(9) 0.01947(16) 0.0465(6) Uani 1 1 d .
C5 C 1.06505(12) 0.20557(8) 0.03312(14) 0.0412(5) Uani 1 1 d .
H5 H 1.1180 0.2252 0.0436 0.049 Uiso 1 1 calc R
C6 C 0.99340(11) 0.23750(8) 0.03254(11) 0.0303(4) Uani 1 1 d .
C9 C 0.91186(11) 0.20940(7) 0.01705(11) 0.0273(4) Uani 1 1 d .
C10 C 0.70421(11) 0.07562(7) -0.02857(11) 0.0294(4) Uani 1 1 d .
C11 C 0.67356(12) 0.05901(8) -0.10166(13) 0.0362(5) Uani 1 1 d .
C12 C 0.61847(14) 0.01244(9) -0.11602(15) 0.0489(6) Uani 1 1 d .
H12 H 0.5974 0.0002 -0.1653 0.059 Uiso 1 1 calc R
C13 C 0.59391(14) -0.01610(10) -0.06115(17) 0.0539(7) Uani 1 1 d .
H13 H 0.5560 -0.0478 -0.0725 0.065 Uiso 1 1 calc R
C14 C 0.62358(13) 0.00065(9) 0.01039(16) 0.0474(6) Uani 1 1 d .
H14 H 0.6059 -0.0195 0.0483 0.057 Uiso 1 1 calc R
C15 C 0.67907(12) 0.04671(8) 0.02833(13) 0.0352(5) Uani 1 1 d .
C16 C 0.71430(14) 0.06350(10) 0.10682(14) 0.0426(5) Uani 1 1 d .
C17 C 0.64962(17) 0.06097(13) 0.15421(17) 0.0616(7) Uani 1 1 d .
H17A H 0.6769 0.0727 0.2045 0.092 Uiso 1 1 calc R
H17B H 0.6282 0.0216 0.1546 0.092 Uiso 1 1 calc R
H17C H 0.6023 0.0870 0.1340 0.092 Uiso 1 1 calc R
C18 C 0.79075(17) 0.02753(15) 0.14065(18) 0.0698(8) Uani 1 1 d .
H18A H 0.8132 0.0394 0.1917 0.105 Uiso 1 1 calc R
H18B H 0.8345 0.0329 0.1130 0.105 Uiso 1 1 calc R
H18C H 0.7744 -0.0131 0.1393 0.105 Uiso 1 1 calc R
C19 C 0.70106(15) 0.08969(10) -0.16353(14) 0.0445(5) Uani 1 1 d .
C20 C 0.63150(18) 0.09491(13) -0.23297(16) 0.0595(7) Uani 1 1 d .
H20A H 0.5819 0.1135 -0.2217 0.089 Uiso 1 1 calc R
H20B H 0.6157 0.0565 -0.2532 0.089 Uiso 1 1 calc R
H20C H 0.6519 0.1181 -0.2690 0.089 Uiso 1 1 calc R
C21 C 0.77802(18) 0.06104(15) -0.18175(18) 0.0702(8) Uani 1 1 d .
H21A H 0.8233 0.0573 -0.1369 0.105 Uiso 1 1 calc R
H21B H 0.7981 0.0845 -0.2176 0.105 Uiso 1 1 calc R
H21C H 0.7621 0.0228 -0.2025 0.105 Uiso 1 1 calc R
C22 C 0.82083(18) 0.19446(13) 0.18354(16) 0.0627(7) Uani 1 1 d .
H22A H 0.8689 0.1956 0.1593 0.075 Uiso 1 1 calc R
H22B H 0.8175 0.1555 0.2039 0.075 Uiso 1 1 calc R
C23 C 0.8321(2) 0.23798(15) 0.2421(2) 0.0771(9) Uani 1 1 d .
H23A H 0.8635 0.2718 0.2303 0.093 Uiso 1 1 calc R
H23B H 0.8631 0.2218 0.2898 0.093 Uiso 1 1 calc R
C24 C 0.7410(2) 0.25413(17) 0.24397(19) 0.0785(9) Uani 1 1 d .
H24A H 0.7201 0.2297 0.2791 0.094 Uiso 1 1 calc R
H24B H 0.7374 0.2950 0.2578 0.094 Uiso 1 1 calc R
C25 C 0.6924(2) 0.24380(18) 0.16833(19) 0.0800(10) Uani 1 1 d .
H25A H 0.6384 0.2240 0.1686 0.096 Uiso 1 1 calc R
H25B H 0.6790 0.2808 0.1420 0.096 Uiso 1 1 calc R
C40 C 1.15035(14) 0.11563(11) 0.0220(2) 0.0782(12) Uani 1 1 d .
C41 C 1.13907(16) 0.05145(10) 0.0123(2) 0.0723(10) Uani 1 1 d .
H41A H 1.1161 0.0358 0.0522 0.108 Uiso 1 1 calc R
H41B H 1.1941 0.0336 0.0135 0.108 Uiso 1 1 calc R
H41C H 1.0997 0.0434 -0.0349 0.108 Uiso 1 1 calc R
C42 C 1.2106(2) 0.12528(18) 0.0979(4) 0.150(3) Uani 1 1 d .
H42A H 1.2199 0.1666 0.1065 0.225 Uiso 1 1 calc R
H42B H 1.2650 0.1063 0.0996 0.225 Uiso 1 1 calc R
H42C H 1.1852 0.1091 0.1360 0.225 Uiso 1 1 calc R
C43 C 1.1884(3) 0.13794(14) -0.0395(4) 0.136(2) Uani 1 1 d .
H43A H 1.1959 0.1797 -0.0347 0.204 Uiso 1 1 calc R
H43B H 1.1501 0.1289 -0.0870 0.204 Uiso 1 1 calc R
H43C H 1.2435 0.1196 -0.0363 0.204 Uiso 1 1 calc R
C60 C 1.00084(11) 0.30189(8) 0.04870(12) 0.0320(4) Uani 1 1 d .
C61 C 0.96343(14) 0.31645(9) 0.11355(13) 0.0409(5) Uani 1 1 d .
H61A H 0.9928 0.2943 0.1566 0.061 Uiso 1 1 calc R
H61B H 0.9029 0.3068 0.1016 0.061 Uiso 1 1 calc R
H61C H 0.9705 0.3576 0.1243 0.061 Uiso 1 1 calc R
C62 C 1.09376(13) 0.32240(9) 0.06763(15) 0.0446(6) Uani 1 1 d .
H62A H 1.1255 0.3017 0.1111 0.067 Uiso 1 1 calc R
H62B H 1.0957 0.3638 0.0778 0.067 Uiso 1 1 calc R
H62C H 1.1192 0.3147 0.0261 0.067 Uiso 1 1 calc R
C63 C 0.95596(13) 0.33587(9) -0.01846(14) 0.0406(5) Uani 1 1 d .
H63A H 0.9808 0.3264 -0.0598 0.061 Uiso 1 1 calc R
H63B H 0.9627 0.3771 -0.0079 0.061 Uiso 1 1 calc R
H63C H 0.8955 0.3260 -0.0310 0.061 Uiso 1 1 calc R
H1 H 0.8555(13) 0.0700(9) -0.0167(12) 0.026(5) Uiso 1 1 d .
H16 H 0.7338(15) 0.1024(11) 0.1054(14) 0.042(6) Uiso 1 1 d .
H19 H 0.7207(17) 0.1279(12) -0.1440(16) 0.056(7) Uiso 1 1 d .

loop_
_atom_site_aniso_label
_atom_site_aniso_U_11
_atom_site_aniso_U_22
_atom_site_aniso_U_33
_atom_site_aniso_U_23
_atom_site_aniso_U_13
_atom_site_aniso_U_12
Li1 0.0298(16) 0.0338(17) 0.055(2) 0.0008(15) 0.0114(15) -0.0005(14)
N1 0.0187(7) 0.0239(7) 0.0435(10) -0.0008(6) 0.0077(6) -0.0011(6)
O1 0.0174(6) 0.0241(6) 0.0474(8) -0.0005(5) 0.0101(5) 0.0033(5)
O2 0.0509(10) 0.0613(10) 0.0490(11) -0.0040(8) 0.0103(8) 0.0047(8)
C1 0.0245(9) 0.0227(9) 0.0455(12) -0.0023(7) 0.0100(8) 0.0000(7)
C2 0.0185(8) 0.0272(9) 0.0487(12) -0.0031(8) 0.0095(8) 0.0001(7)
C3 0.0259(10) 0.0257(9) 0.0753(16) -0.0087(9) 0.0155(10) 0.0028(8)
C4 0.0197(9) 0.0333(10) 0.0877(18) -0.0096(11) 0.0148(10) 0.0032(8)
C5 0.0196(9) 0.0313(10) 0.0739(16) -0.0089(10) 0.0137(9) -0.0023(8)
C6 0.0203(8) 0.0252(9) 0.0459(12) -0.0019(8) 0.0091(8) -0.0008(7)
C9 0.0189(8) 0.0262(9) 0.0378(11) 0.0000(7) 0.0089(7) 0.0020(7)
C10 0.0184(8) 0.0218(8) 0.0472(12) -0.0036(7) 0.0065(7) 0.0025(7)
C11 0.0257(9) 0.0305(9) 0.0507(13) -0.0072(8) 0.0054(8) 0.0036(8)
C12 0.0372(11) 0.0375(11) 0.0659(17) -0.0137(11) 0.0000(11) -0.0037(9)
C13 0.0339(11) 0.0356(11) 0.088(2) -0.0106(12) 0.0072(12) -0.0138(9)
C14 0.0329(10) 0.0328(11) 0.0785(18) 0.0057(10) 0.0171(11) -0.0051(9)
C15 0.0235(9) 0.0269(9) 0.0552(13) 0.0029(8) 0.0091(8) 0.0013(7)
C16 0.0353(11) 0.0417(12) 0.0523(14) 0.0080(10) 0.0132(10) -0.0023(9)
C17 0.0507(15) 0.0786(19) 0.0603(18) 0.0188(14) 0.0225(13) 0.0115(13)
C18 0.0451(14) 0.096(2) 0.0640(19) 0.0041(15) 0.0037(13) 0.0185(14)
C19 0.0428(12) 0.0448(12) 0.0461(14) -0.0069(10) 0.0106(10) 0.0011(10)
C20 0.0596(15) 0.0670(16) 0.0494(16) -0.0068(12) 0.0081(12) 0.0129(13)
C21 0.0496(15) 0.102(2) 0.0628(19) -0.0044(16) 0.0208(14) 0.0155(15)
C22 0.0576(15) 0.0728(17) 0.0508(16) 0.0000(13) -0.0014(12) 0.0044(13)
C23 0.076(2) 0.080(2) 0.070(2) -0.0113(16) 0.0067(16) -0.0046(17)
C24 0.083(2) 0.096(2) 0.0579(19) -0.0169(16) 0.0196(16) -0.0063(18)
C25 0.0566(17) 0.122(3) 0.065(2) -0.0231(19) 0.0200(15) 0.0093(18)
C40 0.0207(10) 0.0378(12) 0.177(4) -0.0324(16) 0.0257(15) 0.0024(9)
C41 0.0313(12) 0.0400(13) 0.147(3) -0.0207(15) 0.0233(15) 0.0106(10)
C42 0.0412(16) 0.099(3) 0.264(7) -0.092(4) -0.054(3) 0.0399(18)
C43 0.083(2) 0.0589(19) 0.310(8) -0.005(3) 0.138(4) 0.0081(18)
C60 0.0208(8) 0.0230(8) 0.0527(13) -0.0012(8) 0.0098(8) 0.0002(7)
C61 0.0363(10) 0.0366(10) 0.0503(14) -0.0084(9) 0.0113(9) 0.0004(9)
C62 0.0276(10) 0.0277(10) 0.0782(17) -0.0043(10) 0.0118(10) -0.0048(8)
C63 0.0334(10) 0.0326(10) 0.0569(14) 0.0070(9) 0.0132(10) -0.0010(8)

loop_
_atom_type_symbol
_atom_type_description
_atom_type_scat_dispersion_real
_atom_type_scat_dispersion_imag
_atom_type_scat_source
C C 0.0033 0.0016 'International Tables Vol C Tables 4.2.6.8 and 6.1.1.4'
H H 0.0000 0.0000 'International Tables Vol C Tables 4.2.6.8 and 6.1.1.4'
Li Li -0.0003 0.0001 'International Tables Vol C Tables 4.2.6.8 and 6.1.1.4'
N N 0.0061 0.0033 'International Tables Vol C Tables 4.2.6.8 and 6.1.1.4'
O O 0.0106 0.0060 'International Tables Vol C Tables 4.2.6.8 and 6.1.1.4'

loop_
_geom_angle_atom_site_label_1
_geom_angle_atom_site_label_2
_geom_angle_atom_site_label_3
_geom_angle
_geom_angle_site_symmetry_1
_geom_angle_site_symmetry_3
O1 Li1 O1 100.86(16) 7_655 .
O1 Li1 O2 103.93(18) 7_655 .
O1 Li1 O2 105.70(19) . .
O1 Li1 N1 132.3(2) 7_655 .
O1 Li1 N1 93.89(16) . .
O2 Li1 N1 115.26(18) . .
O1 Li1 Li1 50.33(13) 7_655 7_655
O1 Li1 Li1 50.53(13) . 7_655
O2 Li1 Li1 113.7(2) . 7_655
N1 Li1 Li1 125.6(3) . 7_655
C1 N1 C10 114.34(15) . .
C1 N1 Li1 116.03(15) . .
C10 N1 Li1 128.68(15) . .
C9 O1 Li1 149.31(16) . 7_655
C9 O1 Li1 127.52(15) . .
Li1 O1 Li1 79.14(16) 7_655 .
C22 O2 C25 109.3(2) . .
C22 O2 Li1 119.4(2) . .
C25 O2 Li1 127.2(2) . .
N1 C1 C2 130.62(17) . .
C3 C2 C9 120.56(16) . .
C3 C2 C1 114.54(16) . .
C9 C2 C1 124.89(15) . .
C4 C3 C2 123.50(18) . .
C3 C4 C5 115.72(17) . .
C3 C4 C40 124.18(19) . .
C5 C4 C40 120.10(18) . .
C6 C5 C4 125.01(17) . .
C5 C6 C9 119.28(16) . .
C5 C6 C60 120.04(16) . .
C9 C6 C60 120.68(15) . .
O1 C9 C2 120.58(15) . .
O1 C9 C6 123.52(16) . .
C2 C9 C6 115.90(15) . .
C11 C10 C15 120.94(18) . .
C11 C10 N1 119.80(18) . .
C15 C10 N1 119.24(18) . .
C12 C11 C10 118.0(2) . .
C12 C11 C19 120.7(2) . .
C10 C11 C19 121.31(18) . .
C13 C12 C11 121.6(2) . .
C12 C13 C14 120.3(2) . .
C13 C14 C15 120.9(2) . .
C14 C15 C10 118.3(2) . .
C14 C15 C16 120.9(2) . .
C10 C15 C16 120.72(17) . .
C15 C16 C18 110.7(2) . .
C15 C16 C17 114.0(2) . .
C18 C16 C17 110.1(2) . .
C20 C19 C11 113.7(2) . .
C20 C19 C21 109.0(2) . .
C11 C19 C21 111.8(2) . .
O2 C22 C23 105.9(2) . .
C22 C23 C24 103.6(3) . .
C25 C24 C23 103.7(3) . .
O2 C25 C24 108.0(3) . .
C43 C40 C41 107.8(3) . .
C43 C40 C42 111.6(3) . .
C41 C40 C42 106.7(3) . .
C43 C40 C4 109.5(3) . .
C41 C40 C4 112.15(18) . .
C42 C40 C4 109.0(3) . .
C61 C60 C63 110.11(16) . .
C61 C60 C6 110.45(16) . .
C63 C60 C6 110.25(17) . .
C61 C60 C62 107.49(18) . .
C63 C60 C62 106.30(17) . .
C6 C60 C62 112.13(15) . .

loop_
_geom_bond_atom_site_label_1
_geom_bond_atom_site_label_2
_geom_bond_distance
_geom_bond_site_symmetry_2
Li1 O1 1.911(4) 7_655
Li1 O1 1.906(4) .
Li1 O2 1.961(4) .
Li1 N1 2.071(4) .
Li1 Li1 2.431(7) 7_655
N1 C1 1.288(2) .
N1 C10 1.434(2) .
O1 C9 1.297(2) .
O1 Li1 1.911(4) 7_655
O2 C22 1.427(3) .
O2 C25 1.435(3) .
C1 C2 1.441(3) .
C2 C3 1.406(3) .
C2 C9 1.431(2) .
C3 C4 1.358(3) .
C4 C5 1.397(3) .
C4 C40 1.537(3) .
C5 C6 1.377(3) .
C6 C9 1.441(2) .
C6 C60 1.527(2) .
C10 C11 1.397(3) .
C10 C15 1.401(3) .
C11 C12 1.389(3) .
C11 C19 1.516(3) .
C12 C13 1.361(4) .
C13 C14 1.370(4) .
C14 C15 1.388(3) .
C15 C16 1.499(3) .
C16 C18 1.505(3) .
C16 C17 1.528(4) .
C19 C20 1.512(4) .
C19 C21 1.523(4) .
C22 C23 1.472(4) .
C23 C24 1.533(5) .
C24 C25 1.470(5) .
C40 C43 1.522(6) .
C40 C41 1.509(3) .
C40 C42 1.540(6) .
C60 C61 1.520(3) .
C60 C63 1.518(3) .
C60 C62 1.539(3) .

loop_
_platon_squeeze_void_nr
_platon_squeeze_void_average_x
_platon_squeeze_void_average_y
_platon_squeeze_void_average_z
_platon_squeeze_void_volume
_platon_squeeze_void_count_electrons
_platon_squeeze_void_content
1 0.000 -0.142 0.250 382 53 ' '
2 0.000 1.141 0.750 382 53 ' '
3 0.500 0.358 0.250 382 53 ' '
4 0.500 0.641 0.750 382 53 ' '
